data_4078838
loop_
_publ_author_name
'Sivaram, Haresh'
'Tan, Jackie'
'Huynh, Han Vinh'

_publ_section_title
;
 Syntheses, Characterizations, and a Preliminary Comparative Cytotoxicity
 Study of Gold(I) and Gold(III) Complexes Bearing Benzimidazole- and
 Pyrazole-Derived N-Heterocyclic Carbenes
;
_journal_issue 16
_journal_name_full Organometallics
_journal_page_first 5875
_journal_paper_doi 10.1021/om300444c
_journal_volume 31
_journal_year 2012
_chemical_formula_sum 'C26 H36 Au F6 N4 P'
_chemical_formula_weight 746.52
_chemical_name_systematic
; 
 ? 
;
_space_group_IT_number 70
_symmetry_cell_setting orthorhombic
_symmetry_space_group_name_Hall '-F 2uv 2vw'
_symmetry_space_group_name_H-M 'F d d d :2'
_atom_sites_solution_hydrogens geom
_atom_sites_solution_primary direct
_atom_sites_solution_secondary difmap
_audit_creation_method SHELXL-97
_cell_angle_alpha 90.00
_cell_angle_beta 90.00
_cell_angle_gamma 90.00
_cell_formula_units_Z 8
_cell_length_a 11.0460(6)
_cell_length_b 18.0970(11)
_cell_length_c 29.2476(17)
_cell_measurement_reflns_used 5930
_cell_measurement_temperature 100(2)
_cell_measurement_theta_max 27.51
_cell_measurement_theta_min 2.27
_cell_volume 5846.6(6)
_computing_cell_refinement 'Bruker SMART'
_computing_data_collection 'Bruker SMART'
_computing_data_reduction 'Bruker SAINT'
_computing_molecular_graphics 'Bruker SHELXTL'
_computing_publication_material 'Bruker SHELXTL'
_computing_structure_refinement 'SHELXL-97 (Sheldrick, 1997)'
_computing_structure_solution 'SHELXS-97 (Sheldrick, 1990)'
_diffrn_ambient_temperature 100(2)
_diffrn_measured_fraction_theta_full 0.999
_diffrn_measured_fraction_theta_max 0.999
_diffrn_measurement_device_type 'CCD area detector'
_diffrn_measurement_method 'phi and omega scans'
_diffrn_radiation_monochromator graphite
_diffrn_radiation_source 'fine-focus sealed tube'
_diffrn_radiation_type MoK\a
_diffrn_radiation_wavelength 0.71073
_diffrn_reflns_av_R_equivalents 0.0348
_diffrn_reflns_av_sigmaI/netI 0.0242
_diffrn_reflns_limit_h_max 13
_diffrn_reflns_limit_h_min -14
_diffrn_reflns_limit_k_max 23
_diffrn_reflns_limit_k_min -17
_diffrn_reflns_limit_l_max 37
_diffrn_reflns_limit_l_min -37
_diffrn_reflns_number 9713
_diffrn_reflns_theta_full 27.49
_diffrn_reflns_theta_max 27.49
_diffrn_reflns_theta_min 2.27
_exptl_absorpt_coefficient_mu 5.147
_exptl_absorpt_correction_T_max 0.4258
_exptl_absorpt_correction_T_min 0.1482
_exptl_absorpt_correction_type multi-scan
_exptl_absorpt_process_details 'Sadabs, (Sheldrick 2001)'
_exptl_crystal_colour COLOURLESS
_exptl_crystal_density_diffrn 1.696
_exptl_crystal_density_meas ?
_exptl_crystal_density_method 'not measured'
_exptl_crystal_description BLOCK
_exptl_crystal_F_000 2944
_exptl_crystal_size_max 0.60
_exptl_crystal_size_mid 0.36
_exptl_crystal_size_min 0.20
_refine_diff_density_max 1.511
_refine_diff_density_min -1.856
_refine_diff_density_rms 0.151
_refine_ls_extinction_method none
_refine_ls_goodness_of_fit_ref 1.139
_refine_ls_hydrogen_treatment constr
_refine_ls_matrix_type full
_refine_ls_number_parameters 92
_refine_ls_number_reflns 1688
_refine_ls_number_restraints 30
_refine_ls_restrained_S_all 1.193
_refine_ls_R_factor_all 0.0288
_refine_ls_R_factor_gt 0.0260
_refine_ls_shift/su_max 0.000
_refine_ls_shift/su_mean 0.000
_refine_ls_structure_factor_coef Fsqd
_refine_ls_weighting_details 'calc w=1/[\s^2^(Fo^2^)+(0.0502P)^2^+12.4120P] where P=(Fo^2^+2Fc^2^)/3'
_refine_ls_weighting_scheme calc
_refine_ls_wR_factor_gt 0.0736
_refine_ls_wR_factor_ref 0.0749
_reflns_number_gt 1519
_reflns_number_total 1688
_reflns_threshold_expression >2sigma(I)
_cod_data_source_file om300444c_si_002.cif
_cod_data_source_block '[Au(iPr2-bimy)2]PF6(3)'
_cod_depositor_comments
;
The following automatic conversions were performed:

'_symmetry_cell_setting' value 'Orthorhombic' changed to
'orthorhombic' according to
/home/saulius/struct/CIF-dictionaries/cif_core.dic dictionary named
'cif_core.dic' version 2.4.2 from
2011-04-26.

'_exptl_absorpt_correction_type' value 'Multi-scan'
changed to 'multi-scan' according to
/home/saulius/struct/CIF-dictionaries/cif_core.dic dictionary named
'cif_core.dic' version 2.4.2 from 2011-04-26.

Automatic conversion script
Id: cif_fix_values 1891 2012-01-12 08:04:46Z andrius 

The following automatic conversions were performed:

'_exptl_crystal_density_meas' value 'Not measured' was changed to '?'
- the value is perceived as not measured.

Automatic conversion script
Id: cif_fix_values 3008 2015-01-20 13:52:24Z robertas 
;
_cod_original_sg_symbol_H-M Fddd
_cod_database_code 4078838

loop_
_symmetry_equiv_pos_as_xyz
'x, y, z'
'-x+3/4, -y+3/4, z'
'-x+3/4, y, -z+3/4'
'x, -y+3/4, -z+3/4'
'x, y+1/2, z+1/2'
'-x+3/4, -y+5/4, z+1/2'
'-x+3/4, y+1/2, -z+5/4'
'x, -y+5/4, -z+5/4'
'x+1/2, y, z+1/2'
'-x+5/4, -y+3/4, z+1/2'
'-x+5/4, y, -z+5/4'
'x+1/2, -y+3/4, -z+5/4'
'x+1/2, y+1/2, z'
'-x+5/4, -y+5/4, z'
'-x+5/4, y+1/2, -z+3/4'
'x+1/2, -y+5/4, -z+3/4'
'-x, -y, -z'
'x-3/4, y-3/4, -z'
'x-3/4, -y, z-3/4'
'-x, y-3/4, z-3/4'
'-x, -y+1/2, -z+1/2'
'x-3/4, y-1/4, -z+1/2'
'x-3/4, -y+1/2, z-1/4'
'-x, y-1/4, z-1/4'
'-x+1/2, -y, -z+1/2'
'x-1/4, y-3/4, -z+1/2'
'x-1/4, -y, z-1/4'
'-x+1/2, y-3/4, z-1/4'
'-x+1/2, -y+1/2, -z'
'x-1/4, y-1/4, -z'
'x-1/4, -y+1/2, z-3/4'
'-x+1/2, y-1/4, z-3/4'

loop_
_atom_site_label
_atom_site_type_symbol
_atom_site_fract_x
_atom_site_fract_y
_atom_site_fract_z
_atom_site_U_iso_or_equiv
_atom_site_adp_type
_atom_site_occupancy
_atom_site_symmetry_multiplicity
_atom_site_calc_flag
_atom_site_refinement_flags
Au1 Au 0.6250 0.6250 0.6250 0.01940(11) Uani 1 4 d S
N1 N 0.6757(3) 0.57348(16) 0.52866(9) 0.0203(6) Uani 1 1 d .
C1 C 0.6250 0.6250 0.5561(2) 0.0210(10) Uani 1 2 d S
C2 C 0.6567(3) 0.5914(2) 0.48285(12) 0.0241(7) Uani 1 1 d .
C3 C 0.6884(4) 0.5564(2) 0.44228(14) 0.0351(9) Uani 1 1 d .
H3 H 0.7307 0.5107 0.4421 0.042 Uiso 1 1 calc R
C4 C 0.6554(5) 0.5913(4) 0.40231(15) 0.0456(11) Uani 1 1 d .
H4 H 0.6747 0.5687 0.3739 0.055 Uiso 1 1 calc R
C5 C 0.7407(3) 0.5082(2) 0.54689(13) 0.0275(8) Uani 1 1 d .
H5 H 0.7441 0.5142 0.5809 0.033 Uiso 1 1 calc R
C6 C 0.8698(3) 0.5059(3) 0.53021(19) 0.0388(11) Uani 1 1 d .
H6A H 0.8706 0.5017 0.4968 0.058 Uiso 1 1 calc R
H6B H 0.9112 0.4631 0.5436 0.058 Uiso 1 1 calc R
H6C H 0.9116 0.5513 0.5394 0.058 Uiso 1 1 calc R
C7 C 0.6698(5) 0.4386(3) 0.5376(2) 0.0487(12) Uani 1 1 d .
H7A H 0.5859 0.4453 0.5477 0.073 Uiso 1 1 calc R
H7B H 0.7063 0.3973 0.5544 0.073 Uiso 1 1 calc R
H7C H 0.6712 0.4279 0.5048 0.073 Uiso 1 1 calc R
P1 P 0.8750 0.3750 0.3750 0.0590(9) Uani 1 4 d SDU
F1 F 0.8750 0.3750 0.32069(12) 0.106(3) Uani 1 2 d SDU
F2 F 0.7324(4) 0.3750 0.3750 0.230(8) Uani 1 2 d SDU
F3 F 0.8750 0.4619(2) 0.3750 0.168(5) Uani 1 2 d SDU

loop_
_atom_site_aniso_label
_atom_site_aniso_U_11
_atom_site_aniso_U_22
_atom_site_aniso_U_33
_atom_site_aniso_U_23
_atom_site_aniso_U_13
_atom_site_aniso_U_12
Au1 0.01723(16) 0.02189(16) 0.01908(16) 0.000 0.000 0.000
N1 0.0184(13) 0.0196(13) 0.0231(14) 0.0005(11) 0.0002(11) 0.0012(11)
C1 0.017(2) 0.021(2) 0.025(3) 0.000 0.000 0.0012(17)
C2 0.0210(16) 0.0272(19) 0.0241(17) -0.0001(15) -0.0004(14) -0.0008(15)
C3 0.033(2) 0.045(2) 0.0278(19) -0.0083(17) 0.0037(16) -0.0003(18)
C4 0.049(3) 0.064(3) 0.024(2) -0.008(2) 0.0042(19) 0.000(3)
C5 0.0252(18) 0.0231(17) 0.0341(19) 0.0021(15) 0.0031(14) 0.0071(14)
C6 0.029(2) 0.044(3) 0.042(3) 0.008(2) 0.0029(16) 0.0121(17)
C7 0.049(3) 0.025(2) 0.072(3) 0.008(2) -0.003(3) -0.001(2)
P1 0.094(3) 0.0492(17) 0.0337(14) 0.000 0.000 0.000
F1 0.156(7) 0.126(6) 0.037(3) 0.000 0.000 0.075(4)
F2 0.108(7) 0.41(2) 0.168(12) 0.068(9) 0.000 0.000
F3 0.276(16) 0.082(5) 0.147(10) 0.000 0.050(7) 0.000

loop_
_atom_type_symbol
_atom_type_description
_atom_type_scat_dispersion_real
_atom_type_scat_dispersion_imag
_atom_type_scat_source
C C 0.0033 0.0016 'International Tables Vol C Tables 4.2.6.8 and 6.1.1.4'
H H 0.0000 0.0000 'International Tables Vol C Tables 4.2.6.8 and 6.1.1.4'
N N 0.0061 0.0033 'International Tables Vol C Tables 4.2.6.8 and 6.1.1.4'
F F 0.0171 0.0103 'International Tables Vol C Tables 4.2.6.8 and 6.1.1.4'
P P 0.1023 0.0942 'International Tables Vol C Tables 4.2.6.8 and 6.1.1.4'
Au Au -2.0133 8.8022 'International Tables Vol C Tables 4.2.6.8 and 6.1.1.4'

loop_
_geom_angle_atom_site_label_1
_geom_angle_atom_site_label_2
_geom_angle_atom_site_label_3
_geom_angle
_geom_angle_site_symmetry_1
_geom_angle_site_symmetry_3
C1 Au1 C1 180.000(2) . 11
C1 N1 C2 110.3(3) . .
C1 N1 C5 122.5(3) . .
C2 N1 C5 127.2(3) . .
N1 C1 N1 107.3(5) 14 .
N1 C1 Au1 126.4(2) 14 .
N1 C1 Au1 126.4(2) . .
C3 C2 N1 132.6(4) . .
C3 C2 C2 121.4(2) . 14
N1 C2 C2 106.1(2) . 14
C4 C3 C2 116.7(4) . .
C3 C4 C4 122.0(3) . 14
N1 C5 C7 110.5(3) . .
N1 C5 C6 111.3(3) . .
C7 C5 C6 114.2(4) . .
F3 P1 F3 180.000(1) 2_655 .
F3 P1 F2 90.000(1) 2_655 2_655
F3 P1 F2 90.000(1) . 2_655
F3 P1 F2 90.000(1) 2_655 .
F3 P1 F2 90.000(1) . .
F2 P1 F2 180.0 2_655 .
F3 P1 F1 90.0 2_655 .
F3 P1 F1 90.0 . .
F2 P1 F1 90.0 2_655 .
F2 P1 F1 90.0 . .
F3 P1 F1 90.0 2_655 3_655
F3 P1 F1 90.0 . 3_655
F2 P1 F1 90.0 2_655 3_655
F2 P1 F1 90.0 . 3_655
F1 P1 F1 180.000(1) . 3_655

loop_
_geom_bond_atom_site_label_1
_geom_bond_atom_site_label_2
_geom_bond_distance
_geom_bond_site_symmetry_2
Au1 C1 2.016(6) .
Au1 C1 2.016(6) 11
N1 C1 1.351(4) .
N1 C2 1.394(5) .
N1 C5 1.482(4) .
C1 N1 1.351(4) 14
C2 C3 1.390(5) .
C2 C2 1.403(8) 14
C3 C4 1.378(7) .
C4 C4 1.392(12) 14
C5 C7 1.508(6) .
C5 C6 1.508(5) .
P1 F3 1.573(4) 2_655
P1 F3 1.573(4) .
P1 F2 1.576(4) 2_655
P1 F2 1.576(4) .
P1 F1 1.588(4) .
P1 F1 1.588(4) 3_655
